data_4302512
loop_
_publ_author_name
'Yu Ma'
'Jian-Yong Zhang'
'Ai-Ling Cheng'
'Qian Sun'
'En-Qing Gao'
'Cai-Ming Liu'

_publ_section_title
;
Antiferro- and Ferromagnetic Interactions in Mn(II), Co(II), and Ni(II)
Compounds with Mixed Azide-Carboxylate Bridges
;
_journal_name_full 'Inorganic Chemistry'
_journal_page_first 6142
_journal_page_last 6151
_journal_paper_doi 10.1021/ic900472d
_journal_volume 48
_journal_year 2009
_chemical_formula_sum 'C14 H16 Co3 N20 O6'
_chemical_formula_weight 737.26
_chemical_name_systematic
; 
 ? 
;
_space_group_IT_number 15
_symmetry_cell_setting monoclinic
_symmetry_space_group_name_Hall '-C 2yc'
_symmetry_space_group_name_H-M 'C 1 2/c 1'
_atom_sites_solution_hydrogens geom
_atom_sites_solution_primary direct
_atom_sites_solution_secondary difmap
_audit_creation_method SHELXL-97
_cell_angle_alpha 90.00
_cell_angle_beta 96.6570(10)
_cell_angle_gamma 90.00
_cell_formula_units_Z 4
_cell_length_a 15.9219(2)
_cell_length_b 13.3137(2)
_cell_length_c 11.7049(2)
_cell_measurement_reflns_used 9930
_cell_measurement_temperature 296(2)
_cell_measurement_theta_max 27.46
_cell_measurement_theta_min 2.56
_cell_volume 2464.47(6)
_computing_cell_refinement 'Bruker SMART'
_computing_data_collection 'Bruker SMART'
_computing_data_reduction 'Bruker SHELXTL'
_computing_molecular_graphics 'Bruker SHELXTL'
_computing_publication_material 'Bruker SHELXTL'
_computing_structure_refinement 'Bruker SHELXTL'
_computing_structure_solution 'Bruker SHELXTL'
_diffrn_ambient_temperature 296(2)
_diffrn_measured_fraction_theta_full 1.000
_diffrn_measured_fraction_theta_max 1.000
_diffrn_measurement_device_type 'CCD area detector'
_diffrn_measurement_method 'phi and omega scans'
_diffrn_radiation_monochromator graphite
_diffrn_radiation_source 'fine-focus sealed tube'
_diffrn_radiation_type MoK\a
_diffrn_radiation_wavelength 0.71073
_diffrn_reflns_av_R_equivalents 0.0259
_diffrn_reflns_av_sigmaI/netI 0.0137
_diffrn_reflns_limit_h_max 19
_diffrn_reflns_limit_h_min -19
_diffrn_reflns_limit_k_max 16
_diffrn_reflns_limit_k_min -16
_diffrn_reflns_limit_l_max 14
_diffrn_reflns_limit_l_min -14
_diffrn_reflns_number 20988
_diffrn_reflns_theta_full 26.02
_diffrn_reflns_theta_max 26.02
_diffrn_reflns_theta_min 2.00
_diffrn_standards_decay_% 2.5
_exptl_absorpt_coefficient_mu 2.076
_exptl_absorpt_correction_T_max 0.9033
_exptl_absorpt_correction_T_min 0.8193
_exptl_absorpt_correction_type multi-scan
_exptl_absorpt_process_details SADABS
_exptl_crystal_colour red
_exptl_crystal_density_diffrn 1.987
_exptl_crystal_density_method 'not measured'
_exptl_crystal_description pole
_exptl_crystal_F_000 1476
_exptl_crystal_size_max 0.10
_exptl_crystal_size_mid 0.05
_exptl_crystal_size_min 0.05
_refine_diff_density_max 0.314
_refine_diff_density_min -0.238
_refine_diff_density_rms 0.053
_refine_ls_extinction_method none
_refine_ls_goodness_of_fit_ref 1.042
_refine_ls_hydrogen_treatment mixed
_refine_ls_matrix_type full
_refine_ls_number_parameters 203
_refine_ls_number_reflns 2441
_refine_ls_number_restraints 0
_refine_ls_restrained_S_all 1.042
_refine_ls_R_factor_all 0.0224
_refine_ls_R_factor_gt 0.0198
_refine_ls_shift/su_max 0.000
_refine_ls_shift/su_mean 0.000
_refine_ls_structure_factor_coef Fsqd
_refine_ls_weighting_details 'calc w=1/[\s^2^(Fo^2^)+(0.0313P)^2^+2.7542P] where P=(Fo^2^+2Fc^2^)/3'
_refine_ls_weighting_scheme calc
_refine_ls_wR_factor_gt 0.0548
_refine_ls_wR_factor_ref 0.0565
_reflns_number_gt 2241
_reflns_number_total 2441
_reflns_threshold_expression >2sigma(I)
_cod_data_source_file ic900472d_si_002_4.cif
_cod_data_source_block 5
_cod_depositor_comments
;
The following automatic conversions were performed:
'_symmetry_cell_setting' value 'Monoclinic' changed to 'monoclinic'
according to '/home/saulius/struct/CIF-dictionaries/cif_core.dic'
dictionary named 'cif_core.dic' version 2.4.1 from 2010-06-29.

Automatic conversion script
Id: cif_fix_enum 1527 2010-12-29 10:47:43Z saulius 
;
_cod_original_sg_symbol_H-M 'C 1 2/c 1 '
_cod_database_code 4302512

loop_
_symmetry_equiv_pos_as_xyz
'x, y, z'
'-x, y, -z+1/2'
'x+1/2, y+1/2, z'
'-x+1/2, y+1/2, -z+1/2'
'-x, -y, -z'
'x, -y, z-1/2'
'-x+1/2, -y+1/2, -z'
'x+1/2, -y+1/2, z-1/2'

loop_
_atom_site_label
_atom_site_type_symbol
_atom_site_fract_x
_atom_site_fract_y
_atom_site_fract_z
_atom_site_U_iso_or_equiv
_atom_site_adp_type
_atom_site_occupancy
_atom_site_symmetry_multiplicity
_atom_site_calc_flag
_atom_site_refinement_flags
_atom_site_disorder_assembly
_atom_site_disorder_group
Co1 Co 0.082290(14) 0.164291(17) 1.075018(19) 0.02000(8) Uani 1 1 d . . .
Co2 Co 0.2500 0.2500 1.0000 0.01851(9) Uani 1 2 d S . .
C1 C 0.20937(10) 0.02990(13) 0.96482(13) 0.0193(3) Uani 1 1 d . . .
C2 C 0.22801(10) -0.07424(13) 0.91925(15) 0.0228(4) Uani 1 1 d . . .
H2A H 0.2302 -0.1225 0.9816 0.027 Uiso 1 1 calc R . .
H2B H 0.1826 -0.0939 0.8611 0.027 Uiso 1 1 calc R . .
C3 C 0.31033(11) -0.04279(14) 0.76144(15) 0.0270(4) Uani 1 1 d . . .
H3A H 0.2605 -0.0212 0.7193 0.032 Uiso 1 1 calc R . .
C4 C 0.38064(11) -0.10524(14) 0.93285(15) 0.0257(4) Uani 1 1 d . . .
H4A H 0.3785 -0.1287 1.0073 0.031 Uiso 1 1 calc R . .
C5 C 0.45664(11) -0.10083(15) 0.88914(15) 0.0273(4) Uani 1 1 d . . .
H5A H 0.5061 -0.1191 0.9346 0.033 Uiso 1 1 calc R . .
C6 C 0.38462(12) -0.04039(15) 0.71259(16) 0.0290(4) Uani 1 1 d . . .
H6A H 0.3845 -0.0196 0.6367 0.035 Uiso 1 1 calc R . .
C7 C 0.45963(11) -0.06881(13) 0.77598(15) 0.0234(4) Uani 1 1 d . . .
N1 N 0.06371(10) 0.06374(12) 1.20924(13) 0.0299(4) Uani 1 1 d . . .
N2 N 0.0000 0.06402(15) 1.2500 0.0226(4) Uani 1 2 d S . .
N3 N 0.01681(10) 0.28524(13) 1.15446(14) 0.0320(4) Uani 1 1 d . . .
N4 N 0.0000 0.28421(16) 1.2500 0.0249(5) Uani 1 2 d S . .
N5 N 0.11969(9) 0.24627(11) 0.93272(12) 0.0219(3) Uani 1 1 d . . .
N6 N 0.10724(9) 0.21523(12) 0.83583(13) 0.0274(3) Uani 1 1 d . . .
N7 N 0.09640(14) 0.18832(19) 0.74247(17) 0.0561(6) Uani 1 1 d . . .
N8 N 0.20122(9) 0.21526(12) 1.15803(12) 0.0234(3) Uani 1 1 d . . .
N9 N 0.20397(9) 0.26756(12) 1.24206(13) 0.0249(3) Uani 1 1 d . . .
N10 N 0.20671(13) 0.31445(15) 1.32458(16) 0.0437(5) Uani 1 1 d . . .
N11 N 0.30900(9) -0.07601(11) 0.86913(12) 0.0210(3) Uani 1 1 d . . .
O1 O 0.13953(8) 0.03651(9) 1.00431(11) 0.0266(3) Uani 1 1 d . . .
O2 O 0.26304(7) 0.09671(9) 0.96061(11) 0.0256(3) Uani 1 1 d . . .
O3 O -0.03264(9) 0.12358(12) 0.98298(13) 0.0339(3) Uani 1 1 d . . .
H3D H -0.0559(16) 0.077(2) 0.992(2) 0.041 Uiso 1 1 d . . .
H3C H -0.0432(16) 0.1439(19) 0.914(2) 0.041 Uiso 1 1 d . . .

loop_
_atom_site_aniso_label
_atom_site_aniso_U_11
_atom_site_aniso_U_22
_atom_site_aniso_U_33
_atom_site_aniso_U_23
_atom_site_aniso_U_13
_atom_site_aniso_U_12
Co1 0.01886(13) 0.02295(14) 0.01928(13) -0.00072(9) 0.00693(9) -0.00245(9)
Co2 0.01732(16) 0.01933(17) 0.01982(17) -0.00291(12) 0.00612(12) -0.00312(12)
C1 0.0196(8) 0.0213(8) 0.0174(8) -0.0002(7) 0.0043(6) -0.0005(7)
C2 0.0204(8) 0.0207(8) 0.0285(9) -0.0030(7) 0.0090(7) -0.0015(7)
C3 0.0252(9) 0.0296(10) 0.0261(9) 0.0019(8) 0.0022(7) 0.0034(7)
C4 0.0294(9) 0.0283(10) 0.0203(8) 0.0008(7) 0.0068(7) 0.0052(7)
C5 0.0241(9) 0.0346(10) 0.0239(9) 0.0003(8) 0.0052(7) 0.0063(8)
C6 0.0295(9) 0.0348(10) 0.0238(9) 0.0063(8) 0.0070(7) 0.0012(8)
C7 0.0251(9) 0.0215(9) 0.0250(8) -0.0016(7) 0.0081(7) -0.0002(7)
N1 0.0289(8) 0.0343(9) 0.0287(8) 0.0052(7) 0.0130(7) 0.0034(7)
N2 0.0309(12) 0.0191(10) 0.0183(9) 0.000 0.0043(9) 0.000
N3 0.0353(9) 0.0349(9) 0.0275(9) 0.0006(7) 0.0110(7) 0.0040(7)
N4 0.0216(10) 0.0233(11) 0.0305(12) 0.000 0.0061(9) 0.000
N5 0.0207(7) 0.0249(8) 0.0208(7) 0.0007(6) 0.0052(6) -0.0028(6)
N6 0.0237(8) 0.0304(9) 0.0280(9) 0.0015(7) 0.0023(6) -0.0026(6)
N7 0.0619(14) 0.0749(15) 0.0294(10) -0.0130(10) -0.0033(9) -0.0074(11)
N8 0.0229(7) 0.0261(8) 0.0219(7) -0.0026(6) 0.0062(6) -0.0039(6)
N9 0.0251(8) 0.0268(8) 0.0236(8) 0.0014(7) 0.0062(6) -0.0025(6)
N10 0.0562(12) 0.0467(11) 0.0295(9) -0.0136(8) 0.0102(8) -0.0053(9)
N11 0.0216(7) 0.0190(7) 0.0237(7) -0.0036(6) 0.0078(6) 0.0007(6)
O1 0.0250(6) 0.0222(6) 0.0358(7) -0.0045(5) 0.0162(5) -0.0026(5)
O2 0.0229(6) 0.0208(6) 0.0349(7) -0.0067(5) 0.0112(5) -0.0041(5)
O3 0.0308(7) 0.0391(9) 0.0305(7) 0.0068(7) -0.0022(6) -0.0157(6)

loop_
_atom_type_symbol
_atom_type_description
_atom_type_scat_dispersion_real
_atom_type_scat_dispersion_imag
_atom_type_scat_source
C C 0.0033 0.0016 'International Tables Vol C Tables 4.2.6.8 and 6.1.1.4'
H H 0.0000 0.0000 'International Tables Vol C Tables 4.2.6.8 and 6.1.1.4'
N N 0.0061 0.0033 'International Tables Vol C Tables 4.2.6.8 and 6.1.1.4'
O O 0.0106 0.0060 'International Tables Vol C Tables 4.2.6.8 and 6.1.1.4'
Co Co 0.3494 0.9721 'International Tables Vol C Tables 4.2.6.8 and 6.1.1.4'

loop_
_geom_angle_atom_site_label_1
_geom_angle_atom_site_label_2
_geom_angle_atom_site_label_3
_geom_angle
_geom_angle_site_symmetry_1
_geom_angle_site_symmetry_3
_geom_angle_publ_flag
O3 Co1 N1 91.68(6) . . ?
O3 Co1 N5 92.14(6) . . ?
N1 Co1 N5 168.99(6) . . ?
O3 Co1 N8 175.09(6) . . ?
N1 Co1 N8 93.23(6) . . ?
N5 Co1 N8 83.09(6) . . ?
O3 Co1 O1 88.92(6) . . ?
N1 Co1 O1 83.48(5) . . ?
N5 Co1 O1 86.26(5) . . ?
N8 Co1 O1 91.93(5) . . ?
O3 Co1 N3 88.74(6) . . ?
N1 Co1 N3 92.04(6) . . ?
N5 Co1 N3 98.36(6) . . ?
N8 Co1 N3 90.80(6) . . ?
O1 Co1 N3 174.89(5) . . ?
O2 Co2 O2 180.0 7_557 . ?
O2 Co2 N5 90.74(5) 7_557 7_557 ?
O2 Co2 N5 89.26(5) . 7_557 ?
O2 Co2 N5 89.26(5) 7_557 . ?
O2 Co2 N5 90.74(5) . . ?
N5 Co2 N5 180.0 7_557 . ?
O2 Co2 N8 91.98(5) 7_557 7_557 ?
O2 Co2 N8 88.02(5) . 7_557 ?
N5 Co2 N8 83.05(5) 7_557 7_557 ?
N5 Co2 N8 96.95(5) . 7_557 ?
O2 Co2 N8 88.02(5) 7_557 . ?
O2 Co2 N8 91.98(5) . . ?
N5 Co2 N8 96.95(5) 7_557 . ?
N5 Co2 N8 83.05(5) . . ?
N8 Co2 N8 180.0 7_557 . ?
O2 C1 O1 127.51(16) . . ?
O2 C1 C2 118.38(14) . . ?
O1 C1 C2 114.11(14) . . ?
N11 C2 C1 111.54(13) . . ?
N11 C2 H2A 109.3 . . ?
C1 C2 H2A 109.3 . . ?
N11 C2 H2B 109.3 . . ?
C1 C2 H2B 109.3 . . ?
H2A C2 H2B 108.0 . . ?
N11 C3 C6 120.57(17) . . ?
N11 C3 H3A 119.7 . . ?
C6 C3 H3A 119.7 . . ?
N11 C4 C5 120.65(16) . . ?
N11 C4 H4A 119.7 . . ?
C5 C4 H4A 119.7 . . ?
C4 C5 C7 119.74(17) . . ?
C4 C5 H5A 120.1 . . ?
C7 C5 H5A 120.1 . . ?
C3 C6 C7 120.15(16) . . ?
C3 C6 H6A 119.9 . . ?
C7 C6 H6A 119.9 . . ?
C6 C7 C5 118.00(16) . . ?
C6 C7 C7 121.00(19) . 2_656 ?
C5 C7 C7 120.96(19) . 2_656 ?
N2 N1 Co1 120.30(13) . . ?
N1 N2 N1 179.6(3) . 2_557 ?
N4 N3 Co1 124.54(15) . . ?
N3 N4 N3 178.7(3) . 2_557 ?
N6 N5 Co2 113.79(12) . . ?
N6 N5 Co1 122.04(12) . . ?
Co2 N5 Co1 94.09(6) . . ?
N7 N6 N5 177.9(2) . . ?
N9 N8 Co1 120.17(12) . . ?
N9 N8 Co2 126.89(12) . . ?
Co1 N8 Co2 93.84(6) . . ?
N10 N9 N8 177.57(19) . . ?
C3 N11 C4 120.84(15) . . ?
C3 N11 C2 118.59(14) . . ?
C4 N11 C2 120.47(14) . . ?
C1 O1 Co1 129.25(11) . . ?
C1 O2 Co2 126.93(11) . . ?
Co1 O3 H3D 124.8(19) . . ?
Co1 O3 H3C 118.3(17) . . ?
H3D O3 H3C 111(3) . . ?

loop_
_geom_bond_atom_site_label_1
_geom_bond_atom_site_label_2
_geom_bond_distance
_geom_bond_site_symmetry_2
_geom_bond_publ_flag
Co1 O3 2.0847(14) . ?
Co1 N1 2.1109(16) . ?
Co1 N5 2.1331(14) . ?
Co1 N8 2.1363(15) . ?
Co1 O1 2.1411(12) . ?
Co1 N3 2.1839(17) . ?
Co2 O2 2.1079(12) 7_557 ?
Co2 O2 2.1079(12) . ?
Co2 N5 2.1328(14) 7_557 ?
Co2 N5 2.1328(14) . ?
Co2 N8 2.1381(14) 7_557 ?
Co2 N8 2.1381(14) . ?
C1 O2 1.238(2) . ?
C1 O1 1.256(2) . ?
C1 C2 1.527(2) . ?
C2 N11 1.478(2) . ?
C2 H2A 0.9700 . ?
C2 H2B 0.9700 . ?
C3 N11 1.338(2) . ?
C3 C6 1.372(3) . ?
C3 H3A 0.9300 . ?
C4 N11 1.346(2) . ?
C4 C5 1.369(3) . ?
C4 H4A 0.9300 . ?
C5 C7 1.398(2) . ?
C5 H5A 0.9300 . ?
C6 C7 1.384(3) . ?
C6 H6A 0.9300 . ?
C7 C7 1.484(3) 2_656 ?
N1 N2 1.1699(15) . ?
N2 N1 1.1699(15) 2_557 ?
N3 N4 1.1797(16) . ?
N4 N3 1.1797(16) 2_557 ?
N5 N6 1.202(2) . ?
N6 N7 1.144(2) . ?
N8 N9 1.202(2) . ?
N9 N10 1.147(2) . ?
O3 H3D 0.74(3) . ?
O3 H3C 0.84(3) . ?
